data_7047058
loop_
_publ_author_name
'Nesterova, Oksana V.'
'Nesterov, Dmytro S.'
'Vranovi\<cov\'a, Be\'ata'
'Bo\<ca, Roman'
'Pombeiro, Armando J. L.'

_publ_section_title
;
 Heterometallic Cu<sup>II</sup>Fe<sup>III</sup> and
 Cu<sup>II</sup>Mn<sup>III</sup> alkoxo-bridged complexes revealing a rare
 hexanuclear M<sub>6</sub>(\m-X)<sub>7</sub>(\m<sub>3</sub>-X)<sub>2</sub>
 molecular core.
;
_journal_issue 32
_journal_name_full 'Dalton transactions (Cambridge, England : 2003)'
_journal_page_first 10941
_journal_page_last 10952
_journal_paper_doi 10.1039/c8dt02290a
_journal_volume 47
_journal_year 2018
_chemical_formula_sum 'C53 H106.5 Cl Cu4 Fe2 N4.5 O17'
_chemical_formula_weight 1480.23
_space_group_crystal_system monoclinic
_space_group_IT_number 15
_space_group_name_Hall '-C 2yc'
_space_group_name_H-M_alt 'C 1 2/c 1'
_symmetry_space_group_name_Hall '-C 2yc'
_symmetry_space_group_name_H-M 'C 1 2/c 1'
_atom_sites_solution_hydrogens mixed
_audit_creation_method SHELXL-2016/6
_audit_update_record
;
2018-07-02 deposited with the CCDC.
2018-07-11 downloaded from the CCDC.
;
_cell_angle_alpha 90
_cell_angle_beta 99.460(8)
_cell_angle_gamma 90
_cell_formula_units_Z 8
_cell_length_a 16.296(3)
_cell_length_b 23.480(5)
_cell_length_c 36.268(8)
_cell_measurement_reflns_used 8858
_cell_measurement_temperature 150(2)
_cell_measurement_theta_max 23.73
_cell_measurement_theta_min 2.43
_cell_volume 13689(5)
_computing_cell_refinement 'Bruker SAINT'
_computing_data_collection 'Bruker APEX2'
_computing_data_reduction 'Bruker SAINT'
_computing_molecular_graphics 'Diamond 2.1'
_computing_structure_refinement 'SHELXL-2016/6 (Sheldrick, 2016)'
_computing_structure_solution 'SHELXS-2016/6 (Sheldrick, 2016)'
_diffrn_ambient_temperature 150(2)
_diffrn_measured_fraction_theta_full 0.999
_diffrn_measured_fraction_theta_max 0.991
_diffrn_measurement_device_type 'Bruker APEX-II CCD'
_diffrn_measurement_method '\f and \w scans'
_diffrn_radiation_monochromator graphite
_diffrn_radiation_type MoK\a
_diffrn_radiation_wavelength 0.71073
_diffrn_reflns_av_R_equivalents 0.1117
_diffrn_reflns_av_unetI/netI 0.0786
_diffrn_reflns_Laue_measured_fraction_full 0.999
_diffrn_reflns_Laue_measured_fraction_max 0.991
_diffrn_reflns_limit_h_max 18
_diffrn_reflns_limit_h_min -20
_diffrn_reflns_limit_k_max 29
_diffrn_reflns_limit_k_min -29
_diffrn_reflns_limit_l_max 45
_diffrn_reflns_limit_l_min -44
_diffrn_reflns_number 102878
_diffrn_reflns_point_group_measured_fraction_full 0.999
_diffrn_reflns_point_group_measured_fraction_max 0.991
_diffrn_reflns_theta_full 25.242
_diffrn_reflns_theta_max 26.489
_diffrn_reflns_theta_min 2.447
_diffrn_source 'sealed tube'
_exptl_absorpt_coefficient_mu 1.735
_exptl_absorpt_correction_T_max 0.7454
_exptl_absorpt_correction_T_min 0.6735
_exptl_absorpt_correction_type multi-scan
_exptl_absorpt_process_details sadabs
_exptl_crystal_colour brown
_exptl_crystal_density_diffrn 1.437
_exptl_crystal_description block
_exptl_crystal_F_000 6216
_exptl_crystal_preparation 'Magnetic properties'
_exptl_crystal_recrystallization_method 'Re-crystallisation from solvent: Acetonitrile'
_exptl_crystal_size_max 0.3
_exptl_crystal_size_mid 0.2
_exptl_crystal_size_min 0.1
_refine_diff_density_max 0.850
_refine_diff_density_min -0.441
_refine_diff_density_rms 0.100
_refine_ls_extinction_method none
_refine_ls_goodness_of_fit_ref 1.017
_refine_ls_hydrogen_treatment constr
_refine_ls_matrix_type full
_refine_ls_number_parameters 774
_refine_ls_number_reflns 14044
_refine_ls_number_restraints 24
_refine_ls_restrained_S_all 1.017
_refine_ls_R_factor_all 0.0819
_refine_ls_R_factor_gt 0.0435
_refine_ls_shift/su_max 0.001
_refine_ls_shift/su_mean 0.000
_refine_ls_structure_factor_coef Fsqd
_refine_ls_weighting_details 'w=1/[\s^2^(Fo^2^)+(0.0323P)^2^+22.0508P] where P=(Fo^2^+2Fc^2^)/3'
_refine_ls_weighting_scheme calc
_refine_ls_wR_factor_gt 0.0852
_refine_ls_wR_factor_ref 0.0975
_reflns_Friedel_coverage 0.000
_reflns_number_gt 9723
_reflns_number_total 14044
_reflns_threshold_expression 'I > 2\s(I)'
_cod_data_source_file c8dt02290a2.cif
_cod_data_source_block 132
_cod_depositor_comments 'Adding full bibliography for 7047058--7047059.cif.'
_cod_original_cell_volume 13688(5)
_cod_original_formula_sum 'C53 H106.50 Cl Cu4 Fe2 N4.50 O17'
_cod_database_code 7047058
_shelx_shelxl_version_number 2016/6
_shelx_space_group_comment
;
The symmetry employed for this shelxl refinement is uniquely defined
by the following loop, which should always be used as a source of
symmetry information in preference to the above space-group names.
They are only intended as comments.
;

loop_
_space_group_symop_operation_xyz
'x, y, z'
'-x, y, -z+1/2'
'x+1/2, y+1/2, z'
'-x+1/2, y+1/2, -z+1/2'
'-x, -y, -z'
'x, -y, z-1/2'
'-x+1/2, -y+1/2, -z'
'x+1/2, -y+1/2, z-1/2'

loop_
_atom_site_label
_atom_site_type_symbol
_atom_site_fract_x
_atom_site_fract_y
_atom_site_fract_z
_atom_site_U_iso_or_equiv
_atom_site_adp_type
_atom_site_occupancy
_atom_site_site_symmetry_order
_atom_site_calc_flag
_atom_site_refinement_flags_posn
_atom_site_refinement_flags_adp
_atom_site_refinement_flags_occupancy
_atom_site_disorder_assembly
_atom_site_disorder_group
Cu1 Cu 0.11637(3) 0.39267(2) 0.39603(2) 0.01427(11) Uani 1 1 d . . . . .
O4 O 0.21621(14) 0.41413(10) 0.37828(7) 0.0171(6) Uani 1 1 d . . . . .
C33 C 0.3493(2) 0.24013(17) 0.40472(10) 0.0184(8) Uani 1 1 d . . . . .
C4 C 0.0538(2) 0.40200(17) 0.47163(10) 0.0206(9) Uani 1 1 d . . . . .
H4A H 0.036142 0.430230 0.489038 0.025 Uiso 1 1 calc R U . . .
H4B H 0.062719 0.365173 0.484984 0.025 Uiso 1 1 calc R U . . .
Cu2 Cu 0.30067(3) 0.35529(2) 0.38431(2) 0.01648(11) Uani 1 1 d . . . . .
Cl1 Cl 0.39280(6) 0.40443(4) 0.42555(3) 0.0294(2) Uani 1 1 d . . . . .
O9 O 0.37207(15) 0.28738(11) 0.39460(8) 0.0244(6) Uani 1 1 d . . . . .
C38 C 0.1255(2) 0.14682(16) 0.34179(10) 0.0157(8) Uani 1 1 d . . . . .
C6 C 0.2328(3) 0.50015(18) 0.45649(13) 0.0367(12) Uani 1 1 d . . . . .
H6A H 0.279892 0.476552 0.467829 0.055 Uiso 1 1 calc R U . . .
H6B H 0.223741 0.495152 0.429292 0.055 Uiso 1 1 calc R U . . .
H6C H 0.244999 0.540252 0.462576 0.055 Uiso 1 1 calc R U . . .
Cu3 Cu 0.00603(3) 0.18135(2) 0.38639(2) 0.01359(11) Uani 1 1 d . . . . .
Fe2 Fe -0.05136(3) 0.32101(2) 0.36941(2) 0.01395(12) Uani 1 1 d . . . . .
O10 O 0.27502(14) 0.22532(11) 0.40711(7) 0.0191(6) Uani 1 1 d . . . . .
N3 N -0.00904(17) 0.14840(12) 0.44508(8) 0.0147(7) Uani 1 1 d . . . . .
C7 C 0.1691(3) 0.49071(19) 0.51403(12) 0.0370(11) Uani 1 1 d . . . . .
H7A H 0.214913 0.466197 0.525532 0.055 Uiso 1 1 calc R U . . .
H7B H 0.183372 0.530627 0.519782 0.055 Uiso 1 1 calc R U . . .
H7C H 0.118468 0.480818 0.523917 0.055 Uiso 1 1 calc R U . . .
Cu4 Cu -0.16804(3) 0.22175(2) 0.36141(2) 0.01407(11) Uani 1 1 d . . . . .
Fe1 Fe 0.16596(3) 0.25992(2) 0.38287(2) 0.01316(12) Uani 1 1 d . . . . .
O11 O 0.15458(15) 0.19626(11) 0.34278(7) 0.0212(6) Uani 1 1 d . . . . .
O6 O -0.06935(14) 0.24653(10) 0.39938(6) 0.0142(5) Uani 1 1 d . . . . .
C8 C 0.0835(3) 0.51976(18) 0.45343(13) 0.0355(11) Uani 1 1 d . . . . .
H8A H 0.095940 0.559565 0.460317 0.053 Uiso 1 1 calc R U . . .
H8B H 0.077001 0.515687 0.426213 0.053 Uiso 1 1 calc R U . . .
H8C H 0.031861 0.508327 0.461919 0.053 Uiso 1 1 calc R U . . .
C24 C -0.0519(2) 0.07232(18) 0.48741(10) 0.0264(10) Uani 1 1 d . . . . .
H24A H -0.065330 0.031771 0.488746 0.040 Uiso 1 1 calc R U . . .
H24B H -0.004133 0.081384 0.506671 0.040 Uiso 1 1 calc R U . . .
H24C H -0.099922 0.095150 0.491519 0.040 Uiso 1 1 calc R U . . .
O12 O 0.06723(14) 0.13032(11) 0.35832(7) 0.0192(6) Uani 1 1 d . . . . .
C43 C -0.2275(2) 0.32403(17) 0.38924(11) 0.0221(9) Uani 1 1 d . . . . .
C27 C -0.1788(2) 0.29395(16) 0.29920(10) 0.0210(9) Uani 1 1 d . . . . .
H27A H -0.160559 0.318973 0.280109 0.025 Uiso 1 1 calc R U . . .
H27B H -0.222276 0.314135 0.310219 0.025 Uiso 1 1 calc R U . . .
O5 O 0.10529(14) 0.21370(10) 0.41507(6) 0.0143(5) Uani 1 1 d . . . . .
N1 N 0.13306(18) 0.42092(13) 0.46054(8) 0.0179(7) Uani 1 1 d . . . . .
C30 C -0.3474(2) 0.15900(19) 0.34242(12) 0.0322(11) Uani 1 1 d . . . . .
H30A H -0.407414 0.153993 0.341438 0.048 Uiso 1 1 calc R U . . .
H30B H -0.320176 0.121648 0.344191 0.048 Uiso 1 1 calc R U . . .
H30C H -0.324890 0.181925 0.364334 0.048 Uiso 1 1 calc R U . . .
C17 C 0.1381(2) 0.17586(16) 0.44445(10) 0.0185(8) Uani 1 1 d . . . . .
H17A H 0.187806 0.192964 0.459854 0.022 Uiso 1 1 calc R U . . .
H17B H 0.154881 0.139603 0.433910 0.022 Uiso 1 1 calc R U . . .
C5 C 0.1543(2) 0.48211(17) 0.47178(11) 0.0249(9) Uani 1 1 d . . . . .
C31 C -0.3733(2) 0.24825(19) 0.30541(12) 0.0355(11) Uani 1 1 d . . . . .
H31A H -0.433459 0.243431 0.303912 0.053 Uiso 1 1 calc R U . . .
H31B H -0.351129 0.269769 0.328015 0.053 Uiso 1 1 calc R U . . .
H31C H -0.361931 0.269018 0.283355 0.053 Uiso 1 1 calc R U . . .
C18 C 0.0714(2) 0.16473(16) 0.46847(10) 0.0173(8) Uani 1 1 d . . . . .
H18A H 0.090040 0.133767 0.486436 0.021 Uiso 1 1 calc R U . . .
H18B H 0.063283 0.199443 0.482938 0.021 Uiso 1 1 calc R U . . .
N4 N -0.23730(17) 0.19653(13) 0.30924(8) 0.0176(7) Uani 1 1 d . . . . .
C32 C -0.3696(2) 0.1557(2) 0.27210(12) 0.0346(11) Uani 1 1 d . . . . .
H32A H -0.429734 0.151980 0.271560 0.052 Uiso 1 1 calc R U . . .
H32B H -0.359358 0.175839 0.249636 0.052 Uiso 1 1 calc R U . . .
H32C H -0.344391 0.117748 0.272847 0.052 Uiso 1 1 calc R U . . .
C20 C -0.0757(2) 0.18708(15) 0.45356(10) 0.0162(8) Uani 1 1 d . . . . .
H20A H -0.073669 0.188690 0.480975 0.019 Uiso 1 1 calc R U . . .
H20B H -0.130449 0.171326 0.442335 0.019 Uiso 1 1 calc R U . . .
C29 C -0.3313(2) 0.18936(17) 0.30690(11) 0.0233(9) Uani 1 1 d . . . . .
C52 C -0.1307(3) 0.47487(18) 0.29248(12) 0.0339(11) Uani 1 1 d . . . . .
H52A H -0.155328 0.509213 0.279870 0.051 Uiso 1 1 calc R U . . .
H52B H -0.111437 0.449627 0.274138 0.051 Uiso 1 1 calc R U . . .
H52C H -0.172465 0.455078 0.304315 0.051 Uiso 1 1 calc R U . . .
C19 C -0.0676(2) 0.24661(16) 0.43898(10) 0.0178(8) Uani 1 1 d . . . . .
H19A H -0.113854 0.270372 0.445004 0.021 Uiso 1 1 calc R U . . .
H19B H -0.014708 0.263593 0.451486 0.021 Uiso 1 1 calc R U . . .
C48 C -0.0166(2) 0.43971(16) 0.34266(10) 0.0184(8) Uani 1 1 d . . . . .
C50 C -0.0879(4) 0.5283(3) 0.35183(17) 0.097(3) Uani 1 1 d . . . . .
H50A H -0.040441 0.538852 0.370860 0.146 Uiso 1 1 calc R U . . .
H50B H -0.114266 0.562799 0.340187 0.146 Uiso 1 1 calc R U . . .
H50C H -0.128305 0.506826 0.363548 0.146 Uiso 1 1 calc R U . . .
O13 O -0.24406(14) 0.27226(11) 0.38071(7) 0.0201(6) Uani 1 1 d . . . . .
C49 C -0.0577(3) 0.49140(17) 0.32201(12) 0.0291(10) Uani 1 1 d . . . . .
C51 C 0.0068(3) 0.5241(3) 0.30426(19) 0.093(3) Uani 1 1 d . . . . .
H51A H 0.053687 0.534549 0.323625 0.139 Uiso 1 1 calc R U . . .
H51B H 0.026767 0.500073 0.285491 0.139 Uiso 1 1 calc R U . . .
H51C H -0.018624 0.558675 0.292285 0.139 Uiso 1 1 calc R U . . .
O14 O -0.16070(14) 0.34896(10) 0.38602(7) 0.0208(6) Uani 1 1 d . . . . .
O2 O 0.01422(14) 0.36019(10) 0.41123(7) 0.0162(6) Uani 1 1 d . . . . .
C21 C -0.0304(2) 0.08591(16) 0.44865(10) 0.0178(8) Uani 1 1 d . . . . .
C44A C -0.2892(10) 0.3570(7) 0.4107(4) 0.024(3) Uani 0.553(11) 1 d D . P A 1
C45A C -0.2610(5) 0.3498(5) 0.4526(2) 0.046(3) Uani 0.553(11) 1 d D . P A 1
H45A H -0.262546 0.309325 0.459082 0.069 Uiso 0.553(11) 1 calc R U P A 1
H45B H -0.204115 0.364175 0.459461 0.069 Uiso 0.553(11) 1 calc R U P A 1
H45C H -0.298259 0.371162 0.466132 0.069 Uiso 0.553(11) 1 calc R U P A 1
C46A C -0.3776(7) 0.3347(5) 0.3960(3) 0.046(4) Uani 0.553(11) 1 d D U P A 1
H46A H -0.381025 0.294278 0.402345 0.069 Uiso 0.553(11) 1 calc R U P A 1
H46B H -0.418214 0.356339 0.407413 0.069 Uiso 0.553(11) 1 calc R U P A 1
H46C H -0.389604 0.339199 0.368744 0.069 Uiso 0.553(11) 1 calc R U P A 1
C47A C -0.2872(7) 0.4195(4) 0.4001(3) 0.050(4) Uani 0.553(11) 1 d D . P A 1
H47A H -0.305403 0.423668 0.373159 0.075 Uiso 0.553(11) 1 calc R U P A 1
H47B H -0.324485 0.441088 0.413563 0.075 Uiso 0.553(11) 1 calc R U P A 1
H47C H -0.230341 0.434101 0.406892 0.075 Uiso 0.553(11) 1 calc R U P A 1
C44B C -0.3006(13) 0.3603(8) 0.3968(5) 0.033(5) Uani 0.447(11) 1 d D . P A 2
C45B C -0.2677(8) 0.3994(8) 0.4294(5) 0.100(10) Uani 0.447(11) 1 d D . P A 2
H45D H -0.312968 0.423587 0.435160 0.150 Uiso 0.447(11) 1 calc R U P A 2
H45E H -0.245626 0.376468 0.451344 0.150 Uiso 0.447(11) 1 calc R U P A 2
H45F H -0.223293 0.423477 0.422615 0.150 Uiso 0.447(11) 1 calc R U P A 2
C46B C -0.3716(7) 0.3239(5) 0.4082(3) 0.021(3) Uani 0.447(11) 1 d D U P A 2
H46D H -0.393757 0.298271 0.387590 0.031 Uiso 0.447(11) 1 calc R U P A 2
H46E H -0.349913 0.301304 0.430395 0.031 Uiso 0.447(11) 1 calc R U P A 2
H46F H -0.416044 0.348917 0.413772 0.031 Uiso 0.447(11) 1 calc R U P A 2
C47B C -0.3297(8) 0.3986(6) 0.3631(5) 0.081(7) Uani 0.447(11) 1 d D . P A 2
H47D H -0.351483 0.374983 0.341422 0.122 Uiso 0.447(11) 1 calc R U P A 2
H47E H -0.373605 0.424073 0.368786 0.122 Uiso 0.447(11) 1 calc R U P A 2
H47F H -0.282734 0.421224 0.357564 0.122 Uiso 0.447(11) 1 calc R U P A 2
C3 C -0.0142(2) 0.39523(17) 0.43832(10) 0.0205(9) Uani 1 1 d . . . . .
H3A H -0.063786 0.377818 0.446269 0.025 Uiso 1 1 calc R U . . .
H3B H -0.030234 0.433041 0.427377 0.025 Uiso 1 1 calc R U . . .
C39 C 0.1607(2) 0.10274(16) 0.31768(10) 0.0198(9) Uani 1 1 d . . . . .
C2 C 0.2012(2) 0.38048(17) 0.47429(11) 0.0217(9) Uani 1 1 d . . . . .
H2A H 0.205637 0.376597 0.501730 0.026 Uiso 1 1 calc R U . . .
H2B H 0.254373 0.396437 0.469100 0.026 Uiso 1 1 calc R U . . .
O3 O 0.22661(14) 0.30424(10) 0.35033(6) 0.0165(6) Uani 1 1 d . . . . .
C22 C 0.0435(2) 0.04984(17) 0.44116(12) 0.0285(10) Uani 1 1 d . . . . .
H22A H 0.030364 0.009373 0.443388 0.043 Uiso 1 1 calc R U . . .
H22B H 0.054478 0.057601 0.415878 0.043 Uiso 1 1 calc R U . . .
H22C H 0.092759 0.059467 0.459420 0.043 Uiso 1 1 calc R U . . .
C1 C 0.1887(2) 0.32223(16) 0.45670(10) 0.0200(9) Uani 1 1 d . . . . .
H1A H 0.236531 0.297535 0.466581 0.024 Uiso 1 1 calc R U . . .
H1B H 0.137783 0.304727 0.463288 0.024 Uiso 1 1 calc R U . . .
N2 N 0.30427(18) 0.39855(13) 0.31815(9) 0.0207(7) Uani 1 1 d . . . . .
C42 C 0.0950(2) 0.09264(19) 0.28286(11) 0.0330(11) Uani 1 1 d . . . . .
H42A H 0.084793 0.128252 0.268765 0.050 Uiso 1 1 calc R U . . .
H42B H 0.115116 0.063615 0.267085 0.050 Uiso 1 1 calc R U . . .
H42C H 0.043195 0.079585 0.290480 0.050 Uiso 1 1 calc R U . . .
O1 O 0.18128(13) 0.32618(10) 0.41709(6) 0.0135(5) Uani 1 1 d . . . . .
C34 C 0.4175(2) 0.19575(17) 0.41628(11) 0.0210(9) Uani 1 1 d . . . . .
C41 C 0.1767(3) 0.04734(17) 0.33964(13) 0.0349(11) Uani 1 1 d . . . . .
H41A H 0.199296 0.018853 0.324288 0.052 Uiso 1 1 calc R U . . .
H41B H 0.216673 0.054228 0.362493 0.052 Uiso 1 1 calc R U . . .
H41C H 0.124335 0.033321 0.346239 0.052 Uiso 1 1 calc R U . . .
O8 O -0.11135(14) 0.28114(10) 0.32701(6) 0.0163(6) Uani 1 1 d . . . . .
C40 C 0.2407(2) 0.12509(17) 0.30598(11) 0.0243(9) Uani 1 1 d . . . . .
H40A H 0.228925 0.160638 0.291945 0.037 Uiso 1 1 calc R U . . .
H40B H 0.282208 0.132211 0.328293 0.037 Uiso 1 1 calc R U . . .
H40C H 0.262278 0.096751 0.290188 0.037 Uiso 1 1 calc R U . . .
C28 C -0.2133(2) 0.23858(16) 0.28132(10) 0.0210(9) Uani 1 1 d . . . . .
H28A H -0.262893 0.247120 0.262424 0.025 Uiso 1 1 calc R U . . .
H28B H -0.171069 0.220915 0.268210 0.025 Uiso 1 1 calc R U . . .
C9 C 0.1946(2) 0.32449(18) 0.31477(11) 0.0267(10) Uani 1 1 d . . . . .
H9A H 0.150235 0.352659 0.316652 0.032 Uiso 1 1 calc R U . . .
H9B H 0.169370 0.292503 0.299057 0.032 Uiso 1 1 calc R U . . .
C26 C -0.1977(2) 0.14034(16) 0.30317(10) 0.0203(9) Uani 1 1 d . . . . .
H26A H -0.205817 0.131689 0.276099 0.024 Uiso 1 1 calc R U . . .
H26B H -0.224598 0.109803 0.315742 0.024 Uiso 1 1 calc R U . . .
C10 C 0.2617(2) 0.35215(17) 0.29629(11) 0.0239(9) Uani 1 1 d . . . . .
H10A H 0.303004 0.322873 0.292278 0.029 Uiso 1 1 calc R U . . .
H10B H 0.236077 0.366935 0.271491 0.029 Uiso 1 1 calc R U . . .
C25 C -0.1059(2) 0.14191(16) 0.31855(10) 0.0177(8) Uani 1 1 d . . . . .
H25A H -0.081099 0.103632 0.317146 0.021 Uiso 1 1 calc R U . . .
H25B H -0.077057 0.168802 0.303990 0.021 Uiso 1 1 calc R U . . .
C12 C 0.2464(2) 0.44727(17) 0.31894(11) 0.0245(9) Uani 1 1 d . . . . .
H12A H 0.191790 0.437480 0.304006 0.029 Uiso 1 1 calc R U . . .
H12B H 0.268473 0.480773 0.307188 0.029 Uiso 1 1 calc R U . . .
O7 O -0.09774(14) 0.15996(10) 0.35628(6) 0.0143(5) Uani 1 1 d . . . . .
C11 C 0.2344(2) 0.46269(16) 0.35823(11) 0.0230(9) Uani 1 1 d . . . . .
H11A H 0.285699 0.480936 0.371484 0.028 Uiso 1 1 calc R U . . .
H11B H 0.188379 0.490462 0.357068 0.028 Uiso 1 1 calc R U . . .
O23 O 0.05355(14) 0.28849(10) 0.35710(6) 0.0159(6) Uani 1 1 d . . . . .
H1 H 0.041000 0.273100 0.333100 0.024 Uiso 1 1 d . U . . .
C13 C 0.3860(2) 0.41407(18) 0.30678(12) 0.0300(10) Uani 1 1 d . . . . .
O15 O -0.05209(15) 0.39231(11) 0.33676(7) 0.0219(6) Uani 1 1 d . . . . .
C14 C 0.3761(3) 0.4312(2) 0.26536(13) 0.0478(14) Uani 1 1 d . . . . .
H14A H 0.430618 0.440941 0.259109 0.072 Uiso 1 1 calc R U . . .
H14B H 0.352246 0.399274 0.249734 0.072 Uiso 1 1 calc R U . . .
H14C H 0.339014 0.464203 0.260827 0.072 Uiso 1 1 calc R U . . .
O16 O 0.05029(15) 0.44920(11) 0.36468(7) 0.0223(6) Uani 1 1 d . . . . .
C15 C 0.4439(3) 0.3626(2) 0.31380(14) 0.0457(13) Uani 1 1 d . . . . .
H15A H 0.497632 0.371975 0.306532 0.069 Uiso 1 1 calc R U . . .
H15B H 0.452169 0.352717 0.340398 0.069 Uiso 1 1 calc R U . . .
H15C H 0.419000 0.330257 0.298968 0.069 Uiso 1 1 calc R U . . .
C23 C -0.1032(2) 0.06965(17) 0.41852(11) 0.0264(10) Uani 1 1 d . . . . .
H23A H -0.116505 0.029288 0.421051 0.040 Uiso 1 1 calc R U . . .
H23B H -0.151764 0.092875 0.421310 0.040 Uiso 1 1 calc R U . . .
H23C H -0.088119 0.076344 0.393810 0.040 Uiso 1 1 calc R U . . .
C16 C 0.4251(3) 0.4630(2) 0.33131(13) 0.0434(13) Uani 1 1 d . . . . .
H16A H 0.478508 0.473290 0.324013 0.065 Uiso 1 1 calc R U . . .
H16B H 0.387821 0.495960 0.328093 0.065 Uiso 1 1 calc R U . . .
H16C H 0.434263 0.451044 0.357557 0.065 Uiso 1 1 calc R U . . .
C35 C 0.3810(2) 0.13729(17) 0.42291(12) 0.0277(10) Uani 1 1 d . . . . .
H35A H 0.347514 0.123660 0.399657 0.042 Uiso 1 1 calc R U . . .
H35B H 0.426309 0.110343 0.431033 0.042 Uiso 1 1 calc R U . . .
H35C H 0.345849 0.140427 0.442297 0.042 Uiso 1 1 calc R U . . .
C36 C 0.4711(3) 0.1914(2) 0.38539(13) 0.0389(12) Uani 1 1 d . . . . .
H36A H 0.437073 0.177330 0.362399 0.058 Uiso 1 1 calc R U . . .
H36B H 0.493204 0.229127 0.380815 0.058 Uiso 1 1 calc R U . . .
H36C H 0.517313 0.165063 0.393210 0.058 Uiso 1 1 calc R U . . .
C37 C 0.4699(3) 0.2177(2) 0.45223(12) 0.0392(12) Uani 1 1 d . . . . .
H37A H 0.492915 0.255087 0.447641 0.059 Uiso 1 1 calc R U . . .
H37B H 0.435012 0.221050 0.471700 0.059 Uiso 1 1 calc R U . . .
H37C H 0.515472 0.190966 0.460436 0.059 Uiso 1 1 calc R U . . .
N100 N 0.000000 0.2366(3) 0.250000 0.0579(18) Uani 1 2 d S T P . .
C101 C 0.000000 0.2844(3) 0.250000 0.0327(15) Uani 1 2 d S T P . .
C100 C 0.000000 0.3469(3) 0.250000 0.0435(17) Uani 1 2 d S T P . .
H10C H 0.014321 0.360837 0.226385 0.065 Uiso 0.5 1 calc R U P . .
H10D H 0.041049 0.360837 0.270864 0.065 Uiso 0.5 1 calc R U P . .
H10E H -0.055370 0.360837 0.252750 0.065 Uiso 0.5 1 calc R U P . .

loop_
_atom_site_aniso_label
_atom_site_aniso_U_11
_atom_site_aniso_U_22
_atom_site_aniso_U_33
_atom_site_aniso_U_23
_atom_site_aniso_U_13
_atom_site_aniso_U_12
Cu1 0.0116(2) 0.0127(2) 0.0185(2) 0.00002(19) 0.00209(18) -0.00163(18)
O4 0.0146(13) 0.0167(14) 0.0203(14) 0.0023(11) 0.0036(11) -0.0024(11)
C33 0.016(2) 0.023(2) 0.016(2) -0.0033(17) 0.0043(16) 0.0021(17)
C4 0.021(2) 0.024(2) 0.019(2) -0.0073(17) 0.0083(17) -0.0051(17)
Cu2 0.0121(2) 0.0147(3) 0.0217(3) 0.0002(2) 0.00008(19) -0.00340(19)
Cl1 0.0236(5) 0.0255(6) 0.0345(6) -0.0024(5) -0.0087(4) -0.0058(4)
O9 0.0142(14) 0.0197(16) 0.0382(17) 0.0039(13) 0.0012(12) -0.0008(12)
C38 0.0120(19) 0.016(2) 0.018(2) 0.0004(16) -0.0015(15) -0.0006(16)
C6 0.037(3) 0.026(3) 0.051(3) -0.017(2) 0.019(2) -0.017(2)
Cu3 0.0105(2) 0.0139(2) 0.0163(2) -0.00120(19) 0.00221(18) -0.00193(18)
Fe2 0.0105(3) 0.0120(3) 0.0188(3) 0.0001(2) 0.0009(2) -0.0016(2)
O10 0.0114(13) 0.0190(15) 0.0280(15) 0.0080(12) 0.0068(11) 0.0030(11)
N3 0.0130(15) 0.0129(17) 0.0184(17) 0.0027(13) 0.0027(13) -0.0019(13)
C7 0.044(3) 0.034(3) 0.034(3) -0.019(2) 0.009(2) -0.013(2)
Cu4 0.0110(2) 0.0139(2) 0.0172(2) -0.00072(19) 0.00201(18) -0.00184(18)
Fe1 0.0106(3) 0.0119(3) 0.0172(3) -0.0002(2) 0.0030(2) -0.0017(2)
O11 0.0284(15) 0.0146(15) 0.0227(15) -0.0025(12) 0.0098(12) -0.0039(12)
O6 0.0165(13) 0.0137(14) 0.0132(13) -0.0005(11) 0.0052(10) 0.0006(10)
C8 0.040(3) 0.019(2) 0.047(3) -0.011(2) 0.008(2) -0.001(2)
C24 0.025(2) 0.030(3) 0.024(2) 0.0093(19) 0.0015(18) -0.0103(19)
O12 0.0150(13) 0.0178(15) 0.0258(15) -0.0037(12) 0.0059(11) -0.0018(11)
C43 0.016(2) 0.020(2) 0.030(2) -0.0030(19) 0.0023(17) 0.0012(17)
C27 0.019(2) 0.021(2) 0.021(2) 0.0070(17) -0.0030(17) -0.0025(17)
O5 0.0112(12) 0.0161(14) 0.0153(13) 0.0046(11) 0.0011(10) -0.0037(10)
N1 0.0150(16) 0.0175(18) 0.0211(17) -0.0077(14) 0.0031(13) -0.0047(13)
C30 0.023(2) 0.035(3) 0.042(3) -0.008(2) 0.015(2) -0.0093(19)
C17 0.0159(19) 0.018(2) 0.019(2) 0.0057(17) -0.0038(16) -0.0032(16)
C5 0.024(2) 0.019(2) 0.032(2) -0.0126(18) 0.0053(19) -0.0049(17)
C31 0.013(2) 0.049(3) 0.042(3) -0.004(2) -0.0038(19) 0.004(2)
C18 0.017(2) 0.019(2) 0.015(2) 0.0046(16) -0.0021(16) -0.0051(16)
N4 0.0130(16) 0.0227(18) 0.0173(17) -0.0002(14) 0.0033(13) -0.0012(13)
C32 0.014(2) 0.049(3) 0.038(3) -0.012(2) -0.0029(19) -0.007(2)
C20 0.0171(19) 0.018(2) 0.0138(19) -0.0005(16) 0.0044(15) -0.0030(16)
C29 0.0103(19) 0.026(2) 0.032(2) -0.0059(19) 0.0011(17) -0.0034(17)
C52 0.035(3) 0.020(2) 0.041(3) 0.002(2) -0.011(2) 0.006(2)
C19 0.0167(19) 0.020(2) 0.016(2) -0.0018(16) 0.0007(15) -0.0019(16)
C48 0.018(2) 0.017(2) 0.021(2) -0.0012(17) 0.0063(17) 0.0028(16)
C50 0.105(5) 0.075(5) 0.089(5) -0.052(4) -0.053(4) 0.072(4)
O13 0.0127(13) 0.0201(16) 0.0280(15) -0.0050(12) 0.0048(11) -0.0030(11)
C49 0.026(2) 0.014(2) 0.041(3) 0.0045(19) -0.011(2) 0.0060(18)
C51 0.061(4) 0.069(4) 0.132(6) 0.083(4) -0.033(4) -0.028(3)
O14 0.0131(13) 0.0138(14) 0.0361(16) -0.0038(12) 0.0053(12) -0.0012(11)
O2 0.0139(13) 0.0131(14) 0.0221(14) -0.0039(11) 0.0049(11) -0.0030(11)
C21 0.019(2) 0.015(2) 0.019(2) 0.0036(16) 0.0012(16) -0.0046(16)
C44A 0.009(6) 0.031(6) 0.032(8) -0.010(6) 0.004(5) 0.003(4)
C45A 0.040(5) 0.059(7) 0.049(6) -0.013(5) 0.033(5) 0.012(5)
C46A 0.041(4) 0.049(5) 0.050(5) -0.004(3) 0.012(3) 0.003(3)
C47A 0.058(8) 0.031(6) 0.067(9) 0.002(6) 0.028(7) 0.020(5)
C44B 0.019(8) 0.022(8) 0.057(13) -0.022(8) 0.006(9) -0.004(6)
C45B 0.029(8) 0.12(2) 0.16(2) -0.11(2) 0.028(11) -0.008(10)
C46B 0.013(4) 0.026(4) 0.026(4) -0.001(3) 0.009(3) 0.000(3)
C47B 0.039(8) 0.043(9) 0.165(19) 0.029(10) 0.026(10) 0.024(6)
C3 0.016(2) 0.024(2) 0.024(2) -0.0064(18) 0.0098(17) -0.0008(17)
C39 0.021(2) 0.018(2) 0.022(2) -0.0028(17) 0.0060(17) 0.0017(16)
C2 0.019(2) 0.027(2) 0.019(2) -0.0036(18) 0.0006(16) -0.0034(17)
O3 0.0162(13) 0.0176(14) 0.0159(14) 0.0012(11) 0.0027(11) -0.0046(11)
C22 0.030(2) 0.017(2) 0.041(3) 0.006(2) 0.011(2) -0.0027(18)
C1 0.022(2) 0.022(2) 0.015(2) 0.0015(17) -0.0002(16) 0.0000(17)
N2 0.0169(17) 0.0207(19) 0.0255(19) 0.0004(15) 0.0063(14) -0.0044(14)
C42 0.027(2) 0.041(3) 0.031(3) -0.021(2) 0.006(2) -0.001(2)
O1 0.0109(12) 0.0162(14) 0.0126(13) 0.0005(11) -0.0004(10) -0.0014(10)
C34 0.017(2) 0.022(2) 0.025(2) -0.0004(18) 0.0070(17) 0.0037(17)
C41 0.040(3) 0.020(2) 0.049(3) 0.005(2) 0.020(2) 0.009(2)
O8 0.0142(13) 0.0172(14) 0.0161(13) 0.0029(11) -0.0019(11) -0.0037(11)
C40 0.021(2) 0.026(2) 0.028(2) 0.0030(19) 0.0102(18) 0.0051(17)
C28 0.019(2) 0.026(2) 0.017(2) 0.0021(17) -0.0019(16) -0.0052(17)
C9 0.029(2) 0.027(2) 0.025(2) 0.0006(19) 0.0053(19) -0.0124(19)
C26 0.020(2) 0.023(2) 0.018(2) -0.0044(17) 0.0039(16) -0.0016(17)
C10 0.026(2) 0.026(2) 0.020(2) -0.0003(18) 0.0048(17) -0.0053(18)
C25 0.0157(19) 0.018(2) 0.019(2) -0.0036(17) 0.0022(16) 0.0009(16)
C12 0.027(2) 0.019(2) 0.027(2) 0.0073(18) 0.0033(18) -0.0042(18)
O7 0.0142(13) 0.0159(14) 0.0125(13) -0.0024(11) 0.0010(10) -0.0003(10)
C11 0.023(2) 0.017(2) 0.030(2) 0.0031(18) 0.0077(18) -0.0002(17)
O23 0.0134(13) 0.0168(14) 0.0173(13) 0.0000(11) 0.0019(10) -0.0012(10)
C13 0.023(2) 0.032(3) 0.038(3) 0.003(2) 0.014(2) -0.0087(19)
O15 0.0255(15) 0.0125(14) 0.0255(15) 0.0028(12) -0.0024(12) -0.0047(12)
C14 0.051(3) 0.050(3) 0.052(3) 0.008(3) 0.035(3) -0.011(3)
O16 0.0142(14) 0.0152(15) 0.0351(16) 0.0041(12) -0.0028(12) -0.0025(11)
C15 0.018(2) 0.054(3) 0.068(4) 0.007(3) 0.014(2) -0.004(2)
C23 0.032(2) 0.018(2) 0.027(2) 0.0037(18) -0.0026(19) -0.0101(18)
C16 0.031(3) 0.045(3) 0.055(3) -0.004(3) 0.011(2) -0.021(2)
C35 0.025(2) 0.025(2) 0.032(2) 0.003(2) 0.0034(19) 0.0042(18)
C36 0.033(3) 0.036(3) 0.054(3) 0.006(2) 0.025(2) 0.009(2)
C37 0.035(3) 0.038(3) 0.038(3) 0.000(2) -0.014(2) 0.003(2)
N100 0.052(4) 0.037(4) 0.091(5) 0.000 0.030(4) 0.000
C101 0.022(3) 0.041(4) 0.035(4) 0.000 0.007(3) 0.000
C100 0.037(4) 0.035(4) 0.055(5) 0.000 -0.001(3) 0.000

loop_
_atom_type_symbol
_atom_type_description
_atom_type_scat_dispersion_real
_atom_type_scat_dispersion_imag
_atom_type_scat_source
C C 0.0033 0.0016 'International Tables Vol C Tables 4.2.6.8 and 6.1.1.4'
N N 0.0061 0.0033 'International Tables Vol C Tables 4.2.6.8 and 6.1.1.4'
O O 0.0106 0.0060 'International Tables Vol C Tables 4.2.6.8 and 6.1.1.4'
Cl Cl 0.1484 0.1585 'International Tables Vol C Tables 4.2.6.8 and 6.1.1.4'
Fe Fe 0.3463 0.8444 'International Tables Vol C Tables 4.2.6.8 and 6.1.1.4'
Cu Cu 0.3201 1.2651 'International Tables Vol C Tables 4.2.6.8 and 6.1.1.4'
H H 0.0000 0.0000 'International Tables Vol C Tables 4.2.6.8 and 6.1.1.4'

loop_
_geom_angle_atom_site_label_1
_geom_angle_atom_site_label_2
_geom_angle_atom_site_label_3
_geom_angle
O4 Cu1 O16 92.48(10)
O4 Cu1 O1 84.66(10)
O16 Cu1 O1 167.19(10)
O4 Cu1 O2 172.24(10)
O16 Cu1 O2 90.89(10)
O1 Cu1 O2 90.52(10)
O4 Cu1 N1 106.75(10)
O16 Cu1 N1 110.03(11)
O1 Cu1 N1 82.73(10)
O2 Cu1 N1 78.58(10)
O4 Cu1 Cu2 33.38(7)
O16 Cu1 Cu2 123.03(7)
O1 Cu1 Cu2 51.85(6)
O2 Cu1 Cu2 140.56(7)
N1 Cu1 Cu2 104.15(7)
O4 Cu1 Fe1 87.58(7)
O16 Cu1 Fe1 133.48(8)
O1 Cu1 Fe1 34.09(7)
O2 Cu1 Fe1 85.03(7)
N1 Cu1 Fe1 114.41(8)
Cu2 Cu1 Fe1 57.587(13)
C11 O4 Cu1 130.5(2)
C11 O4 Cu2 115.4(2)
Cu1 O4 Cu2 113.70(12)
O9 C33 O10 126.5(3)
O9 C33 C34 116.7(3)
O10 C33 C34 116.7(3)
N1 C4 C3 111.9(3)
O4 Cu2 O9 169.67(10)
O4 Cu2 O3 90.71(10)
O9 Cu2 O3 84.76(11)
O4 Cu2 Cl1 95.34(8)
O9 Cu2 Cl1 88.89(8)
O3 Cu2 Cl1 173.51(8)
O4 Cu2 O1 70.09(9)
O9 Cu2 O1 99.65(9)
O3 Cu2 O1 72.10(8)
Cl1 Cu2 O1 107.79(6)
O4 Cu2 N2 75.05(10)
O9 Cu2 N2 112.70(10)
O3 Cu2 N2 76.54(10)
Cl1 Cu2 N2 107.27(8)
O1 Cu2 N2 132.04(8)
O4 Cu2 Cu1 32.92(7)
O9 Cu2 Cu1 136.76(8)
O3 Cu2 Cu1 76.18(7)
Cl1 Cu2 Cu1 107.84(3)
O1 Cu2 Cu1 37.63(5)
N2 Cu2 Cu1 100.20(7)
O4 Cu2 Fe2 53.69(7)
O9 Cu2 Fe2 117.03(7)
O3 Cu2 Fe2 50.07(7)
Cl1 Cu2 Fe2 132.97(3)
O1 Cu2 Fe2 34.17(5)
N2 Cu2 Fe2 98.11(7)
Cu1 Cu2 Fe2 27.201(12)
O4 Cu2 Cu4 68.12(7)
O9 Cu2 Cu4 102.79(7)
O3 Cu2 Cu4 40.61(7)
Cl1 Cu2 Cu4 140.63(3)
O1 Cu2 Cu4 33.65(5)
N2 Cu2 Cu4 102.55(7)
Cu1 Cu2 Cu4 40.738(13)
Fe2 Cu2 Cu4 14.509(7)
C33 O9 Cu2 125.5(2)
O11 C38 O12 125.5(3)
O11 C38 C39 118.0(3)
O12 C38 C39 116.5(3)
O7 Cu3 O5 171.95(10)
O7 Cu3 O12 91.17(10)
O5 Cu3 O12 93.89(10)
O7 Cu3 O6 79.78(10)
O5 Cu3 O6 93.60(10)
O12 Cu3 O6 161.67(10)
O7 Cu3 N3 102.63(10)
O5 Cu3 N3 80.92(10)
O12 Cu3 N3 114.55(10)
O6 Cu3 N3 83.16(10)
O7 Cu3 Cu4 37.63(7)
O5 Cu3 Cu4 135.13(7)
O12 Cu3 Cu4 125.35(8)
O6 Cu3 Cu4 42.51(6)
N3 Cu3 Cu4 98.40(7)
O7 Cu3 Fe2 87.68(7)
O5 Cu3 Fe2 84.28(7)
O12 Cu3 Fe2 129.80(8)
O6 Cu3 Fe2 34.85(6)
N3 Cu3 Fe2 114.62(7)
Cu4 Cu3 Fe2 54.963(14)
O8 Fe2 O2 177.11(10)
O8 Fe2 O23 88.65(10)
O2 Fe2 O23 88.52(10)
O8 Fe2 O15 88.94(10)
O2 Fe2 O15 90.83(10)
O23 Fe2 O15 96.16(10)
O8 Fe2 O14 92.19(10)
O2 Fe2 O14 90.69(10)
O23 Fe2 O14 174.61(10)
O15 Fe2 O14 89.18(10)
O8 Fe2 O6 85.01(10)
O2 Fe2 O6 95.51(10)
O23 Fe2 O6 89.71(9)
O15 Fe2 O6 171.48(10)
O14 Fe2 O6 85.06(9)
O8 Fe2 Cu4 46.55(7)
O2 Fe2 Cu4 134.88(7)
O23 Fe2 Cu4 103.61(7)
O15 Fe2 Cu4 129.58(7)
O14 Fe2 Cu4 73.30(7)
O6 Fe2 Cu4 42.49(6)
O8 Fe2 Cu3 76.51(7)
O2 Fe2 Cu3 102.35(7)
O23 Fe2 Cu3 57.01(7)
O15 Fe2 Cu3 149.12(8)
O14 Fe2 Cu3 118.05(7)
O6 Fe2 Cu3 34.09(6)
Cu4 Fe2 Cu3 54.839(18)
O8 Fe2 Fe1 105.12(7)
O2 Fe2 Fe1 72.21(7)
O23 Fe2 Fe1 20.13(7)
O15 Fe2 Fe1 107.52(7)
O14 Fe2 Fe1 155.85(8)
O6 Fe2 Fe1 79.92(6)
Cu4 Fe2 Fe1 106.51(2)
Cu3 Fe2 Fe1 52.626(12)
O8 Fe2 Cu2 120.86(7)
O2 Fe2 Cu2 56.27(7)
O23 Fe2 Cu2 35.99(7)
O15 Fe2 Cu2 81.39(7)
O14 Fe2 Cu2 145.17(7)
O6 Fe2 Cu2 106.88(6)
Cu4 Fe2 Cu2 136.814(17)
Cu3 Fe2 Cu2 83.018(13)
Fe1 Fe2 Cu2 30.492(12)
C33 O10 Fe1 129.6(2)
C20 N3 C18 109.2(3)
C20 N3 C21 112.8(3)
C18 N3 C21 113.1(3)
C20 N3 Cu3 100.2(2)
C18 N3 Cu3 102.78(19)
C21 N3 Cu3 117.5(2)
O7 Cu4 O13 161.96(10)
O7 Cu4 O6 81.94(10)
O13 Cu4 O6 93.58(10)
O7 Cu4 N4 86.54(11)
O13 Cu4 N4 102.48(11)
O6 Cu4 N4 159.06(10)
O7 Cu4 O8 96.60(10)
O13 Cu4 O8 99.94(10)
O6 Cu4 O8 80.86(9)
N4 Cu4 O8 83.18(10)
O7 Cu4 Cu3 38.72(7)
O13 Cu4 Cu3 136.07(8)
O6 Cu4 Cu3 43.60(6)
N4 Cu4 Cu3 121.41(8)
O8 Cu4 Cu3 84.60(6)
O7 Cu4 Fe2 102.90(7)
O13 Cu4 Fe2 85.50(8)
O6 Cu4 Fe2 44.64(7)
N4 Cu4 Fe2 122.70(8)
O8 Cu4 Fe2 39.94(6)
Cu3 Cu4 Fe2 70.20(2)
O7 Cu4 Cu2 74.40(7)
O13 Cu4 Cu2 111.88(7)
O6 Cu4 Cu2 36.42(6)
N4 Cu4 Cu2 123.30(8)
O8 Cu4 Cu2 48.28(6)
Cu3 Cu4 Cu2 42.765(15)
Fe2 Cu4 Cu2 28.676(12)
O3 Fe1 O5 178.73(10)
O3 Fe1 O1 86.34(10)
O5 Fe1 O1 94.87(10)
O3 Fe1 O10 88.91(10)
O5 Fe1 O10 90.68(10)
O1 Fe1 O10 91.83(10)
O3 Fe1 O23 93.07(10)
O5 Fe1 O23 87.27(10)
O1 Fe1 O23 92.30(10)
O10 Fe1 O23 175.53(10)
O3 Fe1 O11 87.49(10)
O5 Fe1 O11 91.31(10)
O1 Fe1 O11 173.72(10)
O10 Fe1 O11 89.21(10)
O23 Fe1 O11 86.87(10)
O3 Fe1 Cu1 75.12(7)
O5 Fe1 Cu1 106.11(7)
O1 Fe1 Cu1 33.85(7)
O10 Fe1 Cu1 122.69(8)
O23 Fe1 Cu1 61.74(7)
O11 Fe1 Cu1 142.47(8)
O3 Fe1 Fe2 106.00(7)
O5 Fe1 Fe2 74.64(7)
O1 Fe1 Fe2 78.56(7)
O10 Fe1 Fe2 161.50(7)
O23 Fe1 Fe2 19.72(6)
O11 Fe1 Fe2 102.08(7)
Cu1 Fe1 Fe2 53.758(13)
C38 O11 Fe1 132.7(2)
C19 O6 Cu4 124.4(2)
C19 O6 Cu3 108.4(2)
Cu4 O6 Cu3 93.89(10)
C19 O6 Fe2 122.4(2)
Cu4 O6 Fe2 92.87(9)
Cu3 O6 Fe2 111.06(10)
C38 O12 Cu3 123.2(2)
O14 C43 O13 125.0(3)
O14 C43 C44B 118.1(7)
O13 C43 C44B 115.9(7)
O14 C43 C44A 116.7(6)
O13 C43 C44A 117.6(6)
O8 C27 C28 108.4(3)
C17 O5 Cu3 109.7(2)
C17 O5 Fe1 128.5(2)
Cu3 O5 Fe1 110.77(11)
C4 N1 C2 110.7(3)
C4 N1 C5 112.4(3)
C2 N1 C5 113.0(3)
C4 N1 Cu1 102.5(2)
C2 N1 Cu1 96.3(2)
C5 N1 Cu1 120.5(2)
O5 C17 C18 108.7(3)
C8 C5 N1 108.0(3)
C8 C5 C7 110.3(3)
N1 C5 C7 112.7(3)
C8 C5 C6 107.4(4)
N1 C5 C6 109.3(3)
C7 C5 C6 108.9(3)
N3 C18 C17 111.3(3)
C26 N4 C28 108.1(3)
C26 N4 C29 110.3(3)
C28 N4 C29 113.7(3)
C26 N4 Cu4 101.4(2)
C28 N4 Cu4 104.9(2)
C29 N4 Cu4 117.5(2)
N3 C20 C19 112.7(3)
N4 C29 C30 108.2(3)
N4 C29 C32 111.8(3)
C30 C29 C32 110.4(3)
N4 C29 C31 109.8(3)
C30 C29 C31 108.1(3)
C32 C29 C31 108.4(3)
O6 C19 C20 111.2(3)
O15 C48 O16 126.2(4)
O15 C48 C49 118.0(3)
O16 C48 C49 115.8(3)
C43 O13 Cu4 123.6(2)
C52 C49 C48 112.0(3)
C52 C49 C51 110.2(4)
C48 C49 C51 109.3(4)
C52 C49 C50 109.8(4)
C48 C49 C50 105.7(4)
C51 C49 C50 109.7(5)
C43 O14 Fe2 132.5(2)
C3 O2 Fe2 128.1(2)
C3 O2 Cu1 110.7(2)
Fe2 O2 Cu1 110.11(11)
N3 C21 C23 110.1(3)
N3 C21 C22 108.7(3)
C23 C21 C22 106.0(3)
N3 C21 C24 111.6(3)
C23 C21 C24 109.7(3)
C22 C21 C24 110.6(3)
C47A C44A C45A 110.2(11)
C47A C44A C46A 107.3(12)
C45A C44A C46A 114.8(11)
C47A C44A C43 108.0(10)
C45A C44A C43 109.1(10)
C46A C44A C43 107.2(10)
C45B C44B C43 106.9(13)
C45B C44B C47B 106.8(14)
C43 C44B C47B 109.5(13)
C45B C44B C46B 108.1(14)
C43 C44B C46B 112.3(12)
C47B C44B C46B 113.0(14)
O2 C3 C4 109.7(3)
C41 C39 C38 109.1(3)
C41 C39 C40 111.0(3)
C38 C39 C40 110.1(3)
C41 C39 C42 109.5(3)
C38 C39 C42 107.4(3)
C40 C39 C42 109.6(3)
N1 C2 C1 113.4(3)
C9 O3 Fe1 126.1(2)
C9 O3 Cu2 117.8(2)
Fe1 O3 Cu2 105.23(11)
O1 C1 C2 110.5(3)
C10 N2 C12 109.8(3)
C10 N2 C13 113.4(3)
C12 N2 C13 114.4(3)
C10 N2 Cu2 97.4(2)
C12 N2 Cu2 99.9(2)
C13 N2 Cu2 120.0(2)
C1 O1 Cu1 113.2(2)
C1 O1 Fe1 124.2(2)
Cu1 O1 Fe1 112.06(11)
C1 O1 Cu2 123.1(2)
Cu1 O1 Cu2 90.52(9)
Fe1 O1 Cu2 86.86(8)
C37 C34 C35 110.2(3)
C37 C34 C33 106.5(3)
C35 C34 C33 111.7(3)
C37 C34 C36 109.9(3)
C35 C34 C36 109.8(3)
C33 C34 C36 108.7(3)
C27 O8 Fe2 135.1(2)
C27 O8 Cu4 101.21(19)
Fe2 O8 Cu4 93.51(10)
N4 C28 C27 113.1(3)
O3 C9 C10 111.5(3)
N4 C26 C25 110.4(3)
N2 C10 C9 113.2(3)
O7 C25 C26 107.1(3)
N2 C12 C11 112.5(3)
C25 O7 Cu4 111.4(2)
C25 O7 Cu3 124.1(2)
Cu4 O7 Cu3 103.65(11)
O4 C11 C12 111.3(3)
Fe2 O23 Fe1 140.15(12)
N2 C13 C16 109.1(3)
N2 C13 C15 108.3(3)
C16 C13 C15 108.0(4)
N2 C13 C14 112.1(3)
C16 C13 C14 109.9(4)
C15 C13 C14 109.4(4)
C48 O15 Fe2 131.8(2)
C48 O16 Cu1 125.8(2)
N100 C101 C100 180.0

loop_
_geom_bond_atom_site_label_1
_geom_bond_atom_site_label_2
_geom_bond_distance
Cu1 O4 1.913(2)
Cu1 O16 1.952(3)
Cu1 O1 1.968(2)
Cu1 O2 1.990(2)
Cu1 N1 2.404(3)
Cu1 Cu2 3.2235(8)
Cu1 Fe1 3.2747(9)
O4 C11 1.410(4)
O4 Cu2 1.937(2)
C33 O9 1.244(4)
C33 O10 1.276(4)
C33 C34 1.531(5)
C4 N1 1.483(4)
C4 C3 1.507(5)
Cu2 O9 1.973(3)
Cu2 O3 1.981(2)
Cu2 Cl1 2.2548(11)
Cu2 O1 2.535(2)
Cu2 N2 2.615(3)
Cu2 Fe2 5.7298(12)
Cu2 Cu4 8.1717(14)
C38 O11 1.252(4)
C38 O12 1.265(4)
C38 C39 1.526(5)
C6 C5 1.535(5)
Cu3 O7 1.923(2)
Cu3 O5 1.929(2)
Cu3 O12 1.950(2)
Cu3 O6 2.065(2)
Cu3 N3 2.315(3)
Cu3 Cu4 2.9870(7)
Cu3 Fe2 3.4377(9)
Fe2 O8 1.924(2)
Fe2 O2 1.938(2)
Fe2 O23 1.989(2)
Fe2 O15 2.050(3)
Fe2 O14 2.079(2)
Fe2 O6 2.105(2)
Fe2 Cu4 2.9916(8)
Fe2 Fe1 3.7775(9)
O10 Fe1 2.019(2)
N3 C20 1.486(4)
N3 C18 1.490(4)
N3 C21 1.519(4)
C7 C5 1.525(6)
Cu4 O7 1.877(2)
Cu4 O13 1.928(2)
Cu4 O6 2.023(2)
Cu4 N4 2.122(3)
Cu4 O8 2.176(2)
Fe1 O3 1.959(2)
Fe1 O5 1.974(2)
Fe1 O1 1.980(2)
Fe1 O23 2.029(2)
Fe1 O11 2.072(3)
O6 C19 1.432(4)
C8 C5 1.518(6)
C24 C21 1.537(5)
C43 O14 1.258(4)
C43 O13 1.272(4)
C43 C44B 1.53(2)
C43 C44A 1.573(19)
C27 O8 1.397(4)
C27 C28 1.519(5)
O5 C17 1.423(4)
N1 C2 1.484(5)
N1 C5 1.518(5)
C30 C29 1.532(6)
C17 C18 1.523(5)
C31 C29 1.540(6)
N4 C26 1.501(5)
N4 C28 1.511(5)
N4 C29 1.529(4)
C32 C29 1.533(5)
C20 C19 1.508(5)
C52 C49 1.515(5)
C48 O15 1.256(4)
C48 O16 1.260(4)
C48 C49 1.522(5)
C50 C49 1.529(7)
C49 C51 1.526(7)
O2 C3 1.416(4)
C21 C23 1.523(5)
C21 C22 1.532(5)
C44A C47A 1.518(14)
C44A C45A 1.521(13)
C44A C46A 1.544(13)
C44B C45B 1.524(16)
C44B C47B 1.528(16)
C44B C46B 1.548(16)
C39 C41 1.525(5)
C39 C40 1.529(5)
C39 C42 1.534(5)
C2 C1 1.509(5)
O3 C9 1.393(4)
C1 O1 1.425(4)
N2 C10 1.455(5)
N2 C12 1.486(5)
N2 C13 1.502(5)
C34 C37 1.526(5)
C34 C35 1.531(5)
C34 C36 1.533(5)
C9 C10 1.519(5)
C26 C25 1.508(5)
C25 O7 1.418(4)
C12 C11 1.514(5)
C13 C16 1.526(6)
C13 C15 1.528(6)
C13 C14 1.538(6)
N100 C101 1.121(8)
C101 C100 1.469(9)
